data_9011728
loop_
_publ_author_name
'Grohol, D.'
'Huang Qingzhen'
'Toby, B. H.'
'Lynn, J. W.'
'Lee, Y. S.'
'Nocera, D. G.'

_publ_section_title
;
 Powder neutron diffraction analysis and magnetic structure of kagome-type
 vanadium jarosite NaV3(OD)6(SO4)2
 Sample: T = 217 K
;
_journal_name_full 'Physical Review B - Condensed Matter'
_journal_page_first 0944041
_journal_page_last 0944047
_journal_volume 68
_journal_year 2003
_chemical_formula_structural NaV3(SO4)2(OD)6
_chemical_formula_sum 'D6 Na O14 S2 V3'
_space_group_IT_number 166
_symmetry_space_group_name_Hall '-R 3 2"'
_symmetry_space_group_name_H-M 'R -3 m :H'
_cell_angle_alpha 90
_cell_angle_beta 90
_cell_angle_gamma 120
_cell_length_a 7.27789
_cell_length_b 7.27789
_cell_length_c 16.8301
_cell_formula_units_Z 3
_cell_volume 772.020
_diffrn_ambient_temperature 217
_exptl_crystal_density_diffrn 3.072
_cod_original_sg_symbol_H-M 'R -3 m'
_cod_original_formula_sum 'Na V3 S2 D6 O14'
_cod_database_code 9011728

loop_
_symmetry_equiv_pos_as_xyz
x,y,z
2/3+x,1/3+y,1/3+z
1/3+x,2/3+y,2/3+z
x,x-y,z
2/3+x,1/3+x-y,1/3+z
1/3+x,2/3+x-y,2/3+z
y,x,-z
2/3+y,1/3+x,1/3-z
1/3+y,2/3+x,2/3-z
-x+y,y,z
2/3-x+y,1/3+y,1/3+z
1/3-x+y,2/3+y,2/3+z
-x,-x+y,-z
2/3-x,1/3-x+y,1/3-z
1/3-x,2/3-x+y,2/3-z
-y,-x,z
2/3-y,1/3-x,1/3+z
1/3-y,2/3-x,2/3+z
x-y,-y,-z
2/3+x-y,1/3-y,1/3-z
1/3+x-y,2/3-y,2/3-z
y,-x+y,-z
2/3+y,1/3-x+y,1/3-z
1/3+y,2/3-x+y,2/3-z
-x+y,-x,z
2/3-x+y,1/3-x,1/3+z
1/3-x+y,2/3-x,2/3+z
-x,-y,-z
2/3-x,1/3-y,1/3-z
1/3-x,2/3-y,2/3-z
-y,x-y,z
2/3-y,1/3+x-y,1/3+z
1/3-y,2/3+x-y,2/3+z
x-y,x,-z
2/3+x-y,1/3+x,1/3-z
1/3+x-y,2/3+x,2/3-z

loop_
_atom_site_aniso_label
_atom_site_aniso_U_11
_atom_site_aniso_U_22
_atom_site_aniso_U_33
_atom_site_aniso_U_12
_atom_site_aniso_U_13
_atom_site_aniso_U_23
Na 0.08370 0.08370 0.03320 0.04180 0.00000 0.00000
V 0.00970 0.01170 0.01080 0.00486 -0.00020 -0.00010
S 0.00950 0.00950 0.00640 0.00477 0.00000 0.00000
D 0.01630 0.01570 0.02420 0.00790 0.00550 0.01110
O1 0.01180 0.01180 0.00610 0.00590 0.00000 0.00000
O2 0.00760 0.01320 0.00830 0.00380 0.00060 0.00030
O3 0.00790 0.00780 0.01170 0.00390 0.00150 0.00310

loop_
_atom_site_label
_atom_site_fract_x
_atom_site_fract_y
_atom_site_fract_z
_atom_site_U_iso_or_equiv
Na 0.00000 0.00000 0.00000 0.06740
V 0.33333 0.16667 0.16667 0.01120
S 0.00000 0.00000 0.31017 0.00860
D 0.13887 0.27775 0.56149 0.01880
O1 0.00000 0.00000 0.39685 0.00990
O2 0.22051 0.11026 0.28111 0.01100
O3 0.12695 0.25390 0.13295 0.00920

_database_code_amcsd 0015270
